data_1570328
loop_
_publ_author_name
'St&#xfc;nkel, Timo'
'Siebold, Kathrin'
'Okumatsu, Daichi'
'Murata, Kazuki'
'Ruyet, Louise'
'Daniliuc, Constantin G.'
'Gilmour, Ryan'

_publ_section_title
;
 <i>para</i>-Selective dearomatization of phenols by I(i)/I(iii)
 catalysis-based fluorination.
;
_journal_issue 46
_journal_name_full 'Chemical science'
_journal_page_first 13574
_journal_page_last 13580
_journal_paper_doi 10.1039/d3sc05952a
_journal_volume 14
_journal_year 2023
_chemical_absolute_configuration ad
_chemical_formula_sum 'C13 H10 F N O6 S'
_chemical_formula_weight 327.28
_space_group_crystal_system monoclinic
_space_group_IT_number 4
_space_group_name_Hall 'P 2yb'
_space_group_name_H-M_alt 'P 1 21 1'
_atom_sites_solution_hydrogens geom
_atom_sites_solution_primary direct
_audit_creation_method 'APEX4 v2021.4-0'
_audit_update_record
;
2023-08-16 deposited with the CCDC.	2023-11-09 downloaded from the CCDC.
;
_cell_angle_alpha 90
_cell_angle_beta 108.4430(10)
_cell_angle_gamma 90
_cell_formula_units_Z 2
_cell_length_a 6.78220(10)
_cell_length_b 15.6869(3)
_cell_length_c 6.85770(10)
_cell_measurement_reflns_used 9970
_cell_measurement_temperature 100.(2)
_cell_measurement_theta_max 66.6546
_cell_measurement_theta_min 2.8169
_cell_volume 692.13(2)
_computing_cell_refinement 'SAINT V8.40B (Bruker AXS LLC, 2019)'
_computing_data_collection 'Bruker APEX4 v2021.4-0 Photon III'
_computing_data_reduction 'SAINT V8.40B (Bruker AXS LLC, 2019)'
_computing_molecular_graphics 'shelXle (C.B. Huebschle, rev 1242)'
_computing_publication_material 'SHELXT 2018/2 (Sheldrick, 2018)'
_computing_structure_refinement 'SHELXL-2018/3 (Sheldrick, 2018)'
_computing_structure_solution 'SHELXT 2018/2 (Sheldrick, 2018)'
_diffrn_ambient_temperature 100.(2)
_diffrn_detector_area_resol_mean 7.3910
_diffrn_measured_fraction_theta_full 0.979
_diffrn_measured_fraction_theta_max 0.979
_diffrn_measurement_device 'Bruker D8 Venture Photon III'
_diffrn_measurement_device_type 'single crystal diffractometer'
_diffrn_measurement_method 'phi/omega scans'
_diffrn_radiation_monochromator 'MX mirror'
_diffrn_radiation_probe 'single crystal'
_diffrn_radiation_type CuK\a
_diffrn_radiation_wavelength 1.54178
_diffrn_reflns_av_R_equivalents 0.0367
_diffrn_reflns_av_unetI/netI 0.0307
_diffrn_reflns_limit_h_max 8
_diffrn_reflns_limit_h_min -8
_diffrn_reflns_limit_k_max 18
_diffrn_reflns_limit_k_min -18
_diffrn_reflns_limit_l_max 8
_diffrn_reflns_limit_l_min -8
_diffrn_reflns_number 9796
_diffrn_reflns_theta_full 66.65
_diffrn_reflns_theta_max 66.65
_diffrn_reflns_theta_min 5.64
_diffrn_source 'Cu ImS'
_diffrn_source_current 1.0
_diffrn_source_power 0.05
_diffrn_source_type 'micro focus tube'
_diffrn_source_voltage 50
_exptl_absorpt_coefficient_mu 2.497
_exptl_absorpt_correction_T_max 0.77
_exptl_absorpt_correction_T_min 0.64
_exptl_absorpt_correction_type multi-scan
_exptl_absorpt_process_details
;
Krause, L., Herbst-Irmer, R., Sheldrick, G. M., Stalke, D. (2015).
"Comparison of silver and molybdenum microfocus X-ray sources for
single-crystal structure determination"
J. Appl. Cryst. 48, 3-10. doi:10.1107/S1600576714022985
;
_exptl_crystal_colour colourless
_exptl_crystal_density_diffrn 1.570
_exptl_crystal_density_method 'not measured'
_exptl_crystal_description prism
_exptl_crystal_F_000 336
_exptl_crystal_size_max 0.242
_exptl_crystal_size_mid 0.204
_exptl_crystal_size_min 0.112
_refine_diff_density_max 0.152
_refine_diff_density_min -0.183
_refine_ls_abs_structure_details
;

Flack x determined using 1068 quotients [(I+)-(I-)]/[(I+)+(I-)]
(Parsons, Flack and Wagner, Acta Cryst. B69 (2013) 249-259).
;
_refine_ls_abs_structure_Flack 0.012(10)
_refine_ls_extinction_method none
_refine_ls_goodness_of_fit_ref 1.067
_refine_ls_hydrogen_treatment constr
_refine_ls_matrix_type full
_refine_ls_number_parameters 200
_refine_ls_number_reflns 2343
_refine_ls_number_restraints 1
_refine_ls_restrained_S_all 1.067
_refine_ls_R_factor_all 0.0267
_refine_ls_R_factor_gt 0.0264
_refine_ls_shift/su_max 0.000
_refine_ls_shift/su_mean 0.000
_refine_ls_structure_factor_coef Fsqd
_refine_ls_weighting_details 'w=1/[\s^2^(Fo^2^)+(0.0293P)^2^+0.2875P] where P=(Fo^2^+2Fc^2^)/3'
_refine_ls_weighting_scheme calc
_refine_ls_wR_factor_gt 0.0670
_refine_ls_wR_factor_ref 0.0672
_reflns_Friedel_coverage 0.874
_reflns_Friedel_fraction_full 0.929
_reflns_Friedel_fraction_max 0.929
_reflns_number_gt 2317
_reflns_number_total 2343
_reflns_threshold_expression 'I > 2\s(I)'
_cod_data_source_file d3sc05952a2.cif
_cod_data_source_block gil10483_6m
_cod_depositor_comments
;
The following automatic conversions were performed:

data item '_exptl_absorpt_correction_type' value 'Multi-Scan' was
changed to 'multi-scan' in accordance with the
/home/data/users/saulius/crontab/automatic-downloads/rss-feeds/RSC/lib/dictionaries/cif_core.dic
dictionary named 'cif_core.dic' version 2.4.2 last updated on
2011-04-26.

Automatic conversion script
Id: cif_fix_values 8170 2020-07-09 18:12:32Z antanas 

 Adding full bibliography for 1570328--1570331.cif.
;
_cod_database_code 1570328

loop_
_space_group_symop_operation_xyz
'x, y, z'
'-x, y+1/2, -z'

loop_
_atom_site_type_symbol
_atom_site_label
_atom_site_fract_x
_atom_site_fract_y
_atom_site_fract_z
_atom_site_U_iso_or_equiv
_atom_site_adp_type
_atom_site_calc_flag
_atom_site_refinement_flags_adp
_atom_site_refinement_flags_occupancy
_atom_site_refinement_flags_posn
_atom_site_occupancy
_atom_site_disorder_assembly
_atom_site_disorder_group
F F1 0.2788(3) 0.27074(11) -0.0797(3) 0.0277(4) Uani d . . . 1 . .
N N1 0.2334(4) 0.68989(16) 0.6468(4) 0.0223(5) Uani d . . . 1 . .
O O1 0.5927(3) 0.38874(15) 0.6623(3) 0.0263(5) Uani d . . . 1 . .
O O2 0.8068(3) 0.41797(12) 0.3969(3) 0.0179(4) Uani d . . . 1 . .
O O3 1.0659(3) 0.52491(13) 0.4792(3) 0.0240(5) Uani d . . . 1 . .
O O4 0.8081(3) 0.52456(14) 0.1317(3) 0.0250(5) Uani d . . . 1 . .
O O5 0.2457(3) 0.68000(16) 0.8271(3) 0.0310(5) Uani d . . . 1 . .
O O6 0.0927(3) 0.72925(14) 0.5220(4) 0.0296(5) Uani d . . . 1 . .
S S1 0.85782(9) 0.51360(4) 0.34827(9) 0.01813(18) Uani d . . . 1 . .
C C1 0.5021(5) 0.37221(18) 0.4824(4) 0.0181(6) Uani d . . . 1 . .
C C2 0.6000(4) 0.38849(18) 0.3192(4) 0.0173(6) Uani d . . . 1 . .
C C3 0.5090(4) 0.37200(18) 0.1222(4) 0.0196(6) Uani d . . . 1 . .
H H3 0.584972 0.378165 0.028037 0.024000 Uiso calc U . R 1 . .
C C4 0.2859(4) 0.34354(18) 0.0459(4) 0.0214(6) Uani d . . . 1 . .
C C5 0.1986(4) 0.3176(2) 0.2116(5) 0.0225(6) Uani d . . . 1 . .
H H5 0.068462 0.289045 0.173434 0.027000 Uiso calc U . R 1 . .
C C6 0.2946(4) 0.33271(18) 0.4107(5) 0.0215(6) Uani d . . . 1 . .
H H6 0.227588 0.317648 0.508256 0.026000 Uiso calc U . R 1 . .
C C7 0.1520(5) 0.4119(2) -0.0904(5) 0.0289(7) Uani d . . . 1 . .
H H7A 0.009848 0.390444 -0.150354 0.043000 Uiso calc U . R 1 . .
H H7B 0.209213 0.426420 -0.200677 0.043000 Uiso calc U . R 1 . .
H H7C 0.150527 0.462784 -0.008070 0.043000 Uiso calc U . R 1 . .
C C11 0.6836(4) 0.57353(17) 0.4362(4) 0.0188(6) Uani d . . . 1 . .
C C12 0.7168(4) 0.57861(19) 0.6467(4) 0.0214(6) Uani d . . . 1 . .
H H12 0.838574 0.554884 0.741289 0.026000 Uiso calc U . R 1 . .
C C13 0.5706(4) 0.6185(2) 0.7161(5) 0.0216(6) Uani d . . . 1 . .
H H13 0.589241 0.622711 0.858999 0.026000 Uiso calc U . R 1 . .
C C14 0.3963(4) 0.65233(18) 0.5728(5) 0.0193(6) Uani d . . . 1 . .
C C15 0.3636(4) 0.6508(2) 0.3639(5) 0.0226(6) Uani d . . . 1 . .
H H15 0.244608 0.676930 0.270627 0.027000 Uiso calc U . R 1 . .
C C16 0.5102(5) 0.60977(19) 0.2940(5) 0.0224(6) Uani d . . . 1 . .
H H16 0.491999 0.606558 0.151013 0.027000 Uiso calc U . R 1 . .

loop_
_atom_site_aniso_label
_atom_site_aniso_U_11
_atom_site_aniso_U_22
_atom_site_aniso_U_33
_atom_site_aniso_U_12
_atom_site_aniso_U_13
_atom_site_aniso_U_23
F1 0.0311(9) 0.0289(9) 0.0220(9) -0.0028(7) 0.0069(7) -0.0086(7)
N1 0.0222(12) 0.0198(12) 0.0253(13) -0.0008(10) 0.0079(10) -0.0037(10)
O1 0.0280(11) 0.0333(13) 0.0168(11) -0.0069(10) 0.0060(9) -0.0030(9)
O2 0.0132(9) 0.0194(10) 0.0200(9) -0.0001(7) 0.0038(7) 0.0024(8)
O3 0.0168(9) 0.0241(11) 0.0306(11) -0.0015(8) 0.0068(8) 0.0003(9)
O4 0.0286(10) 0.0279(11) 0.0219(10) 0.0041(9) 0.0125(8) 0.0053(9)
O5 0.0320(12) 0.0391(12) 0.0248(12) 0.0057(10) 0.0130(9) -0.0017(10)
O6 0.0269(12) 0.0272(11) 0.0335(12) 0.0100(9) 0.0077(10) 0.0026(9)
S1 0.0166(3) 0.0191(3) 0.0202(3) 0.0005(3) 0.0080(2) 0.0020(3)
C1 0.0197(14) 0.0161(13) 0.0192(14) -0.0001(10) 0.0070(12) 0.0000(11)
C2 0.0152(13) 0.0167(13) 0.0195(14) 0.0014(11) 0.0051(11) 0.0015(11)
C3 0.0182(14) 0.0224(14) 0.0197(14) 0.0020(11) 0.0079(12) 0.0017(11)
C4 0.0206(15) 0.0238(15) 0.0177(14) -0.0017(12) 0.0031(12) -0.0047(12)
C5 0.0176(13) 0.0240(15) 0.0259(16) -0.0008(12) 0.0069(12) -0.0018(12)
C6 0.0204(14) 0.0217(14) 0.0243(15) -0.0023(12) 0.0099(12) -0.0008(12)
C7 0.0244(15) 0.0342(17) 0.0227(15) 0.0042(13) -0.0002(12) 0.0033(13)
C11 0.0170(13) 0.0191(14) 0.0212(15) -0.0002(11) 0.0074(11) 0.0013(11)
C12 0.0204(14) 0.0209(14) 0.0212(15) 0.0003(11) 0.0039(11) 0.0005(11)
C13 0.0214(14) 0.0230(14) 0.0198(15) 0.0000(12) 0.0059(11) -0.0032(12)
C14 0.0180(13) 0.0157(13) 0.0258(15) -0.0022(10) 0.0094(12) -0.0013(12)
C15 0.0185(14) 0.0239(15) 0.0242(15) 0.0018(11) 0.0052(12) 0.0045(12)
C16 0.0207(14) 0.0266(16) 0.0201(15) -0.0001(11) 0.0067(11) 0.0045(12)

loop_
_atom_type_symbol
_atom_type_description
_atom_type_scat_dispersion_real
_atom_type_scat_dispersion_imag
_atom_type_scat_source
C C 0.0181 0.0091 'International Tables Vol C Tables 4.2.6.8 and 6.1.1.4'
H H 0.0000 0.0000 'International Tables Vol C Tables 4.2.6.8 and 6.1.1.4'
F F 0.0727 0.0534 'International Tables Vol C Tables 4.2.6.8 and 6.1.1.4'
N N 0.0311 0.0180 'International Tables Vol C Tables 4.2.6.8 and 6.1.1.4'
O O 0.0492 0.0322 'International Tables Vol C Tables 4.2.6.8 and 6.1.1.4'
S S 0.3331 0.5567 'International Tables Vol C Tables 4.2.6.8 and 6.1.1.4'

loop_
_geom_angle_atom_site_label_1
_geom_angle_atom_site_label_2
_geom_angle_atom_site_label_3
_geom_angle_site_symmetry_1
_geom_angle_site_symmetry_3
_geom_angle
_geom_angle_publ_flag
O5 N1 O6 . . 123.9(2) ?
O5 N1 C14 . . 118.5(2) ?
O6 N1 C14 . . 117.5(2) ?
C2 O2 S1 . . 118.93(16) ?
O3 S1 O4 . . 120.16(12) ?
O3 S1 O2 . . 102.84(11) ?
O4 S1 O2 . . 109.58(12) ?
O3 S1 C11 . . 110.88(13) ?
O4 S1 C11 . . 109.26(13) ?
O2 S1 C11 . . 102.52(11) ?
O1 C1 C6 . . 123.3(3) ?
O1 C1 C2 . . 121.4(3) ?
C6 C1 C2 . . 115.3(2) ?
C3 C2 O2 . . 122.5(3) ?
C3 C2 C1 . . 123.9(3) ?
O2 C2 C1 . . 113.4(2) ?
C2 C3 C4 . . 120.5(3) ?
C2 C3 H3 . . 119.800000 ?
C4 C3 H3 . . 119.800000 ?
F1 C4 C5 . . 107.3(2) ?
F1 C4 C3 . . 106.7(2) ?
C5 C4 C3 . . 114.4(2) ?
F1 C4 C7 . . 107.1(2) ?
C5 C4 C7 . . 110.9(2) ?
C3 C4 C7 . . 110.1(2) ?
C6 C5 C4 . . 123.2(3) ?
C6 C5 H5 . . 118.400000 ?
C4 C5 H5 . . 118.400000 ?
C5 C6 C1 . . 121.4(3) ?
C5 C6 H6 . . 119.300000 ?
C1 C6 H6 . . 119.300000 ?
C4 C7 H7A . . 109.500000 ?
C4 C7 H7B . . 109.500000 ?
H7A C7 H7B . . 109.500000 ?
C4 C7 H7C . . 109.500000 ?
H7A C7 H7C . . 109.500000 ?
H7B C7 H7C . . 109.500000 ?
C16 C11 C12 . . 121.9(3) ?
C16 C11 S1 . . 119.3(2) ?
C12 C11 S1 . . 118.7(2) ?
C13 C12 C11 . . 119.1(3) ?
C13 C12 H12 . . 120.500000 ?
C11 C12 H12 . . 120.500000 ?
C12 C13 C14 . . 118.4(3) ?
C12 C13 H13 . . 120.800000 ?
C14 C13 H13 . . 120.800000 ?
C15 C14 C13 . . 123.5(3) ?
C15 C14 N1 . . 118.2(2) ?
C13 C14 N1 . . 118.3(3) ?
C14 C15 C16 . . 118.0(3) ?
C14 C15 H15 . . 121.000000 ?
C16 C15 H15 . . 121.000000 ?
C11 C16 C15 . . 119.1(3) ?
C11 C16 H16 . . 120.500000 ?
C15 C16 H16 . . 120.500000 ?

loop_
_geom_bond_atom_site_label_1
_geom_bond_atom_site_label_2
_geom_bond_site_symmetry_2
_geom_bond_distance
_geom_bond_publ_flag
F1 C4 . 1.422(3) ?
N1 O5 . 1.223(3) ?
N1 O6 . 1.228(3) ?
N1 C14 . 1.476(4) ?
O1 C1 . 1.220(4) ?
O2 C2 . 1.411(3) ?
O2 S1 . 1.5983(19) ?
O3 S1 . 1.424(2) ?
O4 S1 . 1.426(2) ?
S1 C11 . 1.759(3) ?
C1 C6 . 1.473(4) ?
C1 C2 . 1.492(4) ?
C2 C3 . 1.322(4) ?
C3 C4 . 1.504(4) ?
C3 H3 . 0.950000 ?
C4 C5 . 1.494(4) ?
C4 C7 . 1.520(4) ?
C5 C6 . 1.334(4) ?
C5 H5 . 0.950000 ?
C6 H6 . 0.950000 ?
C7 H7A . 0.980000 ?
C7 H7B . 0.980000 ?
C7 H7C . 0.980000 ?
C11 C16 . 1.390(4) ?
C11 C12 . 1.391(4) ?
C12 C13 . 1.379(4) ?
C12 H12 . 0.950000 ?
C13 C14 . 1.382(4) ?
C13 H13 . 0.950000 ?
C14 C15 . 1.379(4) ?
C15 C16 . 1.390(4) ?
C15 H15 . 0.950000 ?
C16 H16 . 0.950000 ?

loop_
_geom_torsion_atom_site_label_1
_geom_torsion_atom_site_label_2
_geom_torsion_atom_site_label_3
_geom_torsion_atom_site_label_4
_geom_torsion_site_symmetry_1
_geom_torsion_site_symmetry_2
_geom_torsion_site_symmetry_3
_geom_torsion_site_symmetry_4
_geom_torsion
_geom_torsion_publ_flag
C2 O2 S1 O3 . . . . 169.7(2) ?
C2 O2 S1 O4 . . . . -61.4(2) ?
C2 O2 S1 C11 . . . . 54.6(2) ?
S1 O2 C2 C3 . . . . 72.1(3) ?
S1 O2 C2 C1 . . . . -112.1(2) ?
O1 C1 C2 C3 . . . . -179.9(3) ?
C6 C1 C2 C3 . . . . 2.1(4) ?
O1 C1 C2 O2 . . . . 4.3(4) ?
C6 C1 C2 O2 . . . . -173.7(2) ?
O2 C2 C3 C4 . . . . -177.9(2) ?
C1 C2 C3 C4 . . . . 6.6(4) ?
C2 C3 C4 F1 . . . . -131.5(3) ?
C2 C3 C4 C5 . . . . -13.0(4) ?
C2 C3 C4 C7 . . . . 112.6(3) ?
F1 C4 C5 C6 . . . . 129.8(3) ?
C3 C4 C5 C6 . . . . 11.7(4) ?
C7 C4 C5 C6 . . . . -113.5(3) ?
C4 C5 C6 C1 . . . . -3.6(5) ?
O1 C1 C6 C5 . . . . 178.3(3) ?
C2 C1 C6 C5 . . . . -3.7(4) ?
O3 S1 C11 C16 . . . . 144.9(2) ?
O4 S1 C11 C16 . . . . 10.3(3) ?
O2 S1 C11 C16 . . . . -105.9(2) ?
O3 S1 C11 C12 . . . . -39.1(3) ?
O4 S1 C11 C12 . . . . -173.8(2) ?
O2 S1 C11 C12 . . . . 70.0(2) ?
C16 C11 C12 C13 . . . . 1.9(4) ?
S1 C11 C12 C13 . . . . -173.9(2) ?
C11 C12 C13 C14 . . . . -0.2(4) ?
C12 C13 C14 C15 . . . . -2.2(4) ?
C12 C13 C14 N1 . . . . 176.0(3) ?
O5 N1 C14 C15 . . . . 169.0(3) ?
O6 N1 C14 C15 . . . . -10.9(4) ?
O5 N1 C14 C13 . . . . -9.3(4) ?
O6 N1 C14 C13 . . . . 170.9(3) ?
C13 C14 C15 C16 . . . . 2.8(4) ?
N1 C14 C15 C16 . . . . -175.3(2) ?
C12 C11 C16 C15 . . . . -1.3(4) ?
S1 C11 C16 C15 . . . . 174.5(2) ?
C14 C15 C16 C11 . . . . -1.0(4) ?
